data_4330854
loop_
_publ_author_name
'Anton Dimitrov'
'Detlef Heidemann'
'Khalaf I. Khallow'
'Erhard Kemnitz'

_publ_contact_author
;
      Prof. Dr. Erhard Kemnitz
      Institut f\"ur Chemie
      Humboldt-Universit\"at zu Berlin
      Brook-Taylor Str.2
      12489 Berlin, 
      Germany
;
_publ_contact_author_email erhard.kemnitz@chemie.hu-berlin.de
_publ_contact_author_fax '+49 30 20937277'
_publ_contact_author_phone '+49 30 20937555'
_publ_section_title
;
 Syntheses and Characterization of Salts with the [Al(D)4F2]+ Cation (D =
 Pyridine or Water)
;
_journal_name_full 'Inorganic Chemistry'
_journal_page_first 11612
_journal_page_last 11622
_journal_paper_doi 10.1021/ic301502u
_journal_volume 51
_journal_year 2012
_chemical_formula_moiety 'C20 H20 Al F2 N4, I'
_chemical_formula_sum 'C20 H20 Al F2 I N4'
_chemical_formula_weight 508.28
_chemical_name_common
; 
  trans-Difluoro-tetrakis(pyridine)-aluminium iodide 
;
_space_group_IT_number 15
_symmetry_cell_setting monoclinic
_symmetry_Int_Tables_number 15
_symmetry_space_group_name_Hall '-C 2yc'
_symmetry_space_group_name_H-M 'C 1 2/c 1'
_atom_sites_solution_hydrogens geom
_atom_sites_solution_primary direct
_atom_sites_solution_secondary difmap
_audit_creation_method SHELXL-97
_cell_angle_alpha 90.00
_cell_angle_beta 119.816(7)
_cell_angle_gamma 90.00
_cell_formula_units_Z 4
_cell_length_a 15.1899(16)
_cell_length_b 12.2837(14)
_cell_length_c 13.0435(14)
_cell_measurement_reflns_used 5000
_cell_measurement_temperature 100(2)
_cell_measurement_theta_max 50
_cell_measurement_theta_min 5
_cell_volume 2111.6(4)
_computing_cell_refinement 'STOE X-AREA'
_computing_data_collection 'STOE X-AREA'
_computing_data_reduction XPREP
_computing_structure_refinement 'SHELXL-97 (Sheldrick, 1997)'
_computing_structure_solution 'SHELXS-97 (Sheldrick, 1990)'
_diffrn_ambient_temperature 100(2)
_diffrn_detector 'image plate (34 cm diameter)'
_diffrn_detector_area_resol_mean 6.67
_diffrn_detector_type STOE
_diffrn_measured_fraction_theta_full 0.991
_diffrn_measured_fraction_theta_max 0.991
_diffrn_measurement_device '2-circle goniometer'
_diffrn_measurement_device_type 'STOE IPDS 2T'
_diffrn_measurement_method 'rotation method'
_diffrn_radiation_collimation '0.5 mm diameter, monocapillary'
_diffrn_radiation_monochromator 'plane graphite'
_diffrn_radiation_polarisn_norm 0
_diffrn_radiation_type 'Mo K\a'
_diffrn_radiation_wavelength 0.71073
_diffrn_reflns_av_R_equivalents 0.1164
_diffrn_reflns_av_sigmaI/netI 0.0439
_diffrn_reflns_limit_h_max 18
_diffrn_reflns_limit_h_min -20
_diffrn_reflns_limit_k_max 16
_diffrn_reflns_limit_k_min 0
_diffrn_reflns_limit_l_max 17
_diffrn_reflns_limit_l_min 0
_diffrn_reflns_number 12316
_diffrn_reflns_theta_full 29.12
_diffrn_reflns_theta_max 29.12
_diffrn_reflns_theta_min 2.37
_diffrn_source 'sealed x-ray tube, 12 x 0.4 mm long-fine focus'
_diffrn_source_current 45
_diffrn_source_power 2.25
_diffrn_source_voltage 50
_exptl_absorpt_coefficient_mu 1.588
_exptl_absorpt_correction_T_max 0.7631
_exptl_absorpt_correction_T_min 0.61542
_exptl_absorpt_correction_type multi-scan
_exptl_absorpt_process_details PLATON
_exptl_crystal_colour colourless
_exptl_crystal_density_diffrn 1.599
_exptl_crystal_description block
_exptl_crystal_F_000 1008
_exptl_crystal_size_max 0.28
_exptl_crystal_size_mid 0.24
_exptl_crystal_size_min 0.18
_refine_diff_density_max 2.055
_refine_diff_density_min -2.116
_refine_diff_density_rms 0.156
_refine_ls_extinction_method none
_refine_ls_goodness_of_fit_ref 1.216
_refine_ls_hydrogen_treatment constr
_refine_ls_matrix_type full
_refine_ls_number_parameters 129
_refine_ls_number_reflns 2825
_refine_ls_number_restraints 0
_refine_ls_restrained_S_all 1.216
_refine_ls_R_factor_all 0.0646
_refine_ls_R_factor_gt 0.0549
_refine_ls_shift/su_max 0.000
_refine_ls_shift/su_mean 0.000
_refine_ls_structure_factor_coef Fsqd
_refine_ls_weighting_details 'calc w=1/[\s^2^(Fo^2^)+(0.0437P)^2^+13.4383P] where P=(Fo^2^+2Fc^2^)/3'
_refine_ls_weighting_scheme calc
_refine_ls_wR_factor_gt 0.1096
_refine_ls_wR_factor_ref 0.1134
_reflns_number_gt 2554
_reflns_number_total 2825
_reflns_threshold_expression >2sigma(I)
_cod_data_source_file ic301502u_si_001_3.cif
_cod_data_source_block 2vc
_cod_database_code 4330854

loop_
_symmetry_equiv_pos_as_xyz
'x, y, z'
'-x, y, -z+1/2'
'x+1/2, y+1/2, z'
'-x+1/2, y+1/2, -z+1/2'
'-x, -y, -z'
'x, -y, z-1/2'
'-x+1/2, -y+1/2, -z'
'x+1/2, -y+1/2, z-1/2'

loop_
_atom_site_label
_atom_site_type_symbol
_atom_site_fract_x
_atom_site_fract_y
_atom_site_fract_z
_atom_site_U_iso_or_equiv
_atom_site_adp_type
_atom_site_occupancy
_atom_site_symmetry_multiplicity
_atom_site_calc_flag
_atom_site_refinement_flags
C1 C 0.3967(3) 0.6342(4) 0.1027(4) 0.0198(8) Uani 1 1 d .
H1 H 0.3751 0.5646 0.1134 0.024 Uiso 1 1 calc R
C2 C 0.3619(4) 0.7264(4) 0.1335(4) 0.0227(9) Uani 1 1 d .
H2 H 0.3169 0.7196 0.1640 0.027 Uiso 1 1 calc R
C3 C 0.3935(4) 0.8279(4) 0.1192(4) 0.0212(9) Uani 1 1 d .
H3 H 0.3703 0.8920 0.1391 0.025 Uiso 1 1 calc R
C4 C 0.4598(4) 0.8342(4) 0.0752(4) 0.0212(9) Uani 1 1 d .
H4 H 0.4837 0.9029 0.0659 0.025 Uiso 1 1 calc R
C5 C 0.4909(3) 0.7393(3) 0.0448(4) 0.0182(8) Uani 1 1 d .
H5 H 0.5353 0.7446 0.0134 0.022 Uiso 1 1 calc R
C6 C 0.6197(3) 0.3892(4) 0.2345(4) 0.0189(8) Uani 1 1 d .
H6 H 0.5590 0.3480 0.2059 0.023 Uiso 1 1 calc R
C7 C 0.7013(4) 0.3637(4) 0.3450(4) 0.0210(9) Uani 1 1 d .
H7 H 0.6962 0.3055 0.3898 0.025 Uiso 1 1 calc R
C8 C 0.7898(4) 0.4236(4) 0.3892(4) 0.0231(9) Uani 1 1 d .
H8 H 0.8458 0.4090 0.4654 0.028 Uiso 1 1 calc R
C9 C 0.7943(4) 0.5060(4) 0.3184(4) 0.0230(9) Uani 1 1 d .
H9 H 0.8542 0.5483 0.3455 0.028 Uiso 1 1 calc R
C10 C 0.7110(3) 0.5259(4) 0.2083(4) 0.0197(8) Uani 1 1 d .
H10 H 0.7157 0.5811 0.1603 0.024 Uiso 1 1 calc R
Al1 Al 0.5000 0.5000 0.0000 0.0147(3) Uani 1 2 d S
F1 F 0.4232(2) 0.4225(2) 0.0337(2) 0.0170(5) Uani 1 1 d .
I1 I 0.5000 0.11771(3) 0.2500 0.01743(12) Uani 1 2 d S
N1 N 0.4603(3) 0.6398(3) 0.0581(3) 0.0160(7) Uani 1 1 d .
N2 N 0.6228(3) 0.4695(3) 0.1664(3) 0.0167(7) Uani 1 1 d .

loop_
_atom_site_aniso_label
_atom_site_aniso_U_11
_atom_site_aniso_U_22
_atom_site_aniso_U_33
_atom_site_aniso_U_23
_atom_site_aniso_U_13
_atom_site_aniso_U_12
C1 0.024(2) 0.016(2) 0.025(2) 0.0007(16) 0.0163(18) -0.0020(16)
C2 0.028(2) 0.017(2) 0.027(2) 0.0004(17) 0.016(2) -0.0003(17)
C3 0.026(2) 0.014(2) 0.023(2) -0.0032(16) 0.0106(18) 0.0014(16)
C4 0.029(2) 0.0118(19) 0.022(2) -0.0018(16) 0.0117(19) -0.0032(17)
C5 0.025(2) 0.0140(19) 0.0189(19) 0.0013(15) 0.0132(18) -0.0021(16)
C6 0.027(2) 0.0126(17) 0.0209(18) 0.0018(16) 0.0149(17) 0.0003(17)
C7 0.029(2) 0.016(2) 0.023(2) 0.0019(15) 0.0168(18) 0.0022(16)
C8 0.023(2) 0.028(2) 0.0185(19) -0.0005(17) 0.0104(18) 0.0027(18)
C9 0.019(2) 0.028(2) 0.023(2) -0.0030(18) 0.0112(18) -0.0054(18)
C10 0.023(2) 0.020(2) 0.021(2) -0.0024(16) 0.0138(18) -0.0030(17)
Al1 0.0212(9) 0.0109(8) 0.0161(8) -0.0001(6) 0.0124(7) -0.0029(6)
F1 0.0234(13) 0.0125(11) 0.0196(12) 0.0000(9) 0.0141(11) -0.0037(9)
I1 0.0244(2) 0.00902(17) 0.02307(19) 0.000 0.01495(16) 0.000
N1 0.0221(17) 0.0123(16) 0.0158(15) -0.0007(12) 0.0109(14) -0.0014(13)
N2 0.0215(18) 0.0117(16) 0.0213(17) 0.0004(13) 0.0139(15) -0.0015(13)

loop_
_atom_type_symbol
_atom_type_description
_atom_type_scat_dispersion_real
_atom_type_scat_dispersion_imag
_atom_type_scat_source
C C 0.0033 0.0016 'International Tables Vol C Tables 4.2.6.8 and 6.1.1.4'
H H 0.0000 0.0000 'International Tables Vol C Tables 4.2.6.8 and 6.1.1.4'
Al Al 0.0645 0.0514 'International Tables Vol C Tables 4.2.6.8 and 6.1.1.4'
F F 0.0171 0.0103 'International Tables Vol C Tables 4.2.6.8 and 6.1.1.4'
I I -0.4742 1.8119 'International Tables Vol C Tables 4.2.6.8 and 6.1.1.4'
N N 0.0061 0.0033 'International Tables Vol C Tables 4.2.6.8 and 6.1.1.4'

loop_
_geom_angle_atom_site_label_1
_geom_angle_atom_site_label_2
_geom_angle_atom_site_label_3
_geom_angle
_geom_angle_site_symmetry_1
_geom_angle_site_symmetry_3
N1 C1 C2 122.5(4) . .
N1 C1 H1 118.8 . .
C2 C1 H1 118.8 . .
C3 C2 C1 119.2(4) . .
C3 C2 H2 120.4 . .
C1 C2 H2 120.4 . .
C2 C3 C4 118.6(4) . .
C2 C3 H3 120.7 . .
C4 C3 H3 120.7 . .
C3 C4 C5 119.5(4) . .
C3 C4 H4 120.3 . .
C5 C4 H4 120.3 . .
N1 C5 C4 122.4(4) . .
N1 C5 H5 118.8 . .
C4 C5 H5 118.8 . .
N2 C6 C7 123.0(4) . .
N2 C6 H6 118.5 . .
C7 C6 H6 118.5 . .
C8 C7 C6 119.5(4) . .
C8 C7 H7 120.2 . .
C6 C7 H7 120.2 . .
C7 C8 C9 117.9(4) . .
C7 C8 H8 121.0 . .
C9 C8 H8 121.0 . .
C10 C9 C8 119.6(4) . .
C10 C9 H9 120.2 . .
C8 C9 H9 120.2 . .
N2 C10 C9 122.6(4) . .
N2 C10 H10 118.7 . .
C9 C10 H10 118.7 . .
F1 Al1 F1 179.998(1) . 5_665
F1 Al1 N2 90.22(13) . .
F1 Al1 N2 89.78(13) 5_665 .
F1 Al1 N2 89.78(13) . 5_665
F1 Al1 N2 90.22(13) 5_665 5_665
N2 Al1 N2 180.0 . 5_665
F1 Al1 N1 89.56(13) . 5_665
F1 Al1 N1 90.44(13) 5_665 5_665
N2 Al1 N1 87.69(14) . 5_665
N2 Al1 N1 92.31(14) 5_665 5_665
F1 Al1 N1 90.44(13) . .
F1 Al1 N1 89.56(13) 5_665 .
N2 Al1 N1 92.31(14) . .
N2 Al1 N1 87.69(14) 5_665 .
N1 Al1 N1 180.0 5_665 .
C5 N1 C1 117.8(4) . .
C5 N1 Al1 121.3(3) . .
C1 N1 Al1 120.7(3) . .
C6 N2 C10 117.4(4) . .
C6 N2 Al1 121.0(3) . .
C10 N2 Al1 121.5(3) . .

loop_
_geom_bond_atom_site_label_1
_geom_bond_atom_site_label_2
_geom_bond_distance
_geom_bond_site_symmetry_2
C1 N1 1.355(5) .
C1 C2 1.391(6) .
C1 H1 0.9500 .
C2 C3 1.382(6) .
C2 H2 0.9500 .
C3 C4 1.387(7) .
C3 H3 0.9500 .
C4 C5 1.388(6) .
C4 H4 0.9500 .
C5 N1 1.348(5) .
C5 H5 0.9500 .
C6 N2 1.344(5) .
C6 C7 1.391(6) .
C6 H6 0.9500 .
C7 C8 1.382(7) .
C7 H7 0.9500 .
C8 C9 1.395(7) .
C8 H8 0.9500 .
C9 C10 1.384(7) .
C9 H9 0.9500 .
C10 N2 1.358(6) .
C10 H10 0.9500 .
Al1 F1 1.724(2) .
Al1 F1 1.724(2) 5_665
Al1 N2 2.075(4) .
Al1 N2 2.075(4) 5_665
Al1 N1 2.084(3) 5_665
Al1 N1 2.084(3) .

loop_
_geom_torsion_atom_site_label_1
_geom_torsion_atom_site_label_2
_geom_torsion_atom_site_label_3
_geom_torsion_atom_site_label_4
_geom_torsion
_geom_torsion_site_symmetry_1
N1 C1 C2 C3 -0.5(7) .
C1 C2 C3 C4 -0.5(7) .
C2 C3 C4 C5 1.2(7) .
C3 C4 C5 N1 -1.1(7) .
N2 C6 C7 C8 1.0(7) .
C6 C7 C8 C9 -1.9(7) .
C7 C8 C9 C10 0.7(7) .
C8 C9 C10 N2 1.5(7) .
C4 C5 N1 C1 0.2(6) .
C4 C5 N1 Al1 175.4(3) .
C2 C1 N1 C5 0.6(7) .
C2 C1 N1 Al1 -174.7(3) .
F1 Al1 N1 C5 -173.8(3) .
F1 Al1 N1 C5 6.2(3) 5_665
N2 Al1 N1 C5 96.0(3) .
N2 Al1 N1 C5 -84.0(3) 5_665
F1 Al1 N1 C1 1.4(3) .
F1 Al1 N1 C1 -178.6(3) 5_665
N2 Al1 N1 C1 -88.9(3) .
N2 Al1 N1 C1 91.1(3) 5_665
C7 C6 N2 C10 1.2(6) .
C7 C6 N2 Al1 177.9(3) .
C9 C10 N2 C6 -2.4(6) .
C9 C10 N2 Al1 -179.1(3) .
F1 Al1 N2 C6 15.3(3) .
F1 Al1 N2 C6 -164.7(3) 5_665
N1 Al1 N2 C6 -74.2(3) 5_665
N1 Al1 N2 C6 105.8(3) .
F1 Al1 N2 C10 -168.1(3) .
F1 Al1 N2 C10 11.9(3) 5_665
N1 Al1 N2 C10 102.4(3) 5_665
N1 Al1 N2 C10 -77.6(3) .
